data_7060099
loop_
_publ_author_name
'Mart\'inez-De-Le\'on, Carla Gabriela'
'Flores Vallejo, Rosario del Carmen'
'Rodr\'iguez-\'Alvarez, Aurora'
'Villareal, Mar\'ia Luisa'
'Gr\'evy, Jean-Michel'

_publ_section_title
;
 Synthesis, characterization and cytotoxic activity of cationic
 half-sandwich Ru(ii) complexes stabilized by iminophosphorane N,N,S and
 N,N,Se tridentate ligands
;
_journal_issue 47
_journal_name_full 'New Journal of Chemistry'
_journal_page_first 20676
_journal_page_last 20687
_journal_paper_doi 10.1039/D0NJ04958A
_journal_volume 44
_journal_year 2020
_chemical_formula_moiety 'C42 H38 N2 P Ru S, F6 P'
_chemical_formula_sum 'C42 H38 F6 N2 P2 Ru S'
_chemical_formula_weight 879.81
_space_group_crystal_system triclinic
_space_group_IT_number 2
_space_group_name_Hall '-P 1'
_space_group_name_H-M_alt 'P -1'
_atom_sites_solution_hydrogens geom
_audit_creation_date 2020-09-29
_audit_creation_method
;
Olex2 1.2
(compiled May 18 2018 14:05:52 for OlexSys, GUI svn.r5506)
;
_audit_update_record
;
2020-10-29 deposited with the CCDC.	2020-11-05 downloaded from the CCDC.
;
_cell_angle_alpha 102.881(3)
_cell_angle_beta 93.052(3)
_cell_angle_gamma 111.451(4)
_cell_formula_units_Z 2
_cell_length_a 10.3583(4)
_cell_length_b 11.4739(4)
_cell_length_c 17.6428(6)
_cell_measurement_reflns_used 7513
_cell_measurement_temperature 100.0(3)
_cell_measurement_theta_max 28.6970
_cell_measurement_theta_min 2.9500
_cell_volume 1881.39(13)
_computing_cell_refinement
'CrysAlisPro, Agilent Technologies, Version 1.171.37.35 (release 13-08-2014 CrysAlis171 .NET) (compiled Aug 13 2014,18:06:01)'
_computing_data_collection
'CrysAlisPro, Agilent Technologies, Version 1.171.37.35 (release 13-08-2014 CrysAlis171 .NET) (compiled Aug 13 2014,18:06:01)'
_computing_data_reduction
'CrysAlisPro, Agilent Technologies, Version 1.171.37.35 (release 13-08-2014 CrysAlis171 .NET) (compiled Aug 13 2014,18:06:01)'
_computing_molecular_graphics 'Olex2 (Dolomanov et al., 2009)'
_computing_publication_material 'Olex2 (Dolomanov et al., 2009)'
_computing_structure_refinement 'ShelXL (Sheldrick, 2015)'
_computing_structure_solution 'ShelXT (Sheldrick, 2015)'
_diffrn_ambient_environment N~2~
_diffrn_ambient_temperature 100.0(3)
_diffrn_detector 'CCD plate'
_diffrn_detector_area_resol_mean 8.0769
_diffrn_detector_type EosS2
_diffrn_measured_fraction_theta_full 0.998
_diffrn_measured_fraction_theta_max 0.853
_diffrn_measurement_details
'#__ type_ start__ end____ width___ exp.time_ 1 omega -19.00 8.00 1.0000 12.1200 omega____ theta____ kappa____ phi______ frames - -16.1749 57.0000 -90.0000 27 #__ type_ start__ end____ width___ exp.time_ 2 omega 6.00 79.00 1.0000 12.1200 omega____ theta____ kappa____ phi______ frames - 15.2374 77.0000 -180.0000 73 #__ type_ start__ end____ width___ exp.time_ 3 omega -52.00 -9.00 1.0000 12.1200 omega____ theta____ kappa____ phi______ frames - 15.2374 -77.0000 60.0000 43 #__ type_ start__ end____ width___ exp.time_ 4 omega 19.00 87.00 1.0000 12.1200 omega____ theta____ kappa____ phi______ frames - 15.2374 -156.0000 77.0000 68 #__ type_ start__ end____ width___ exp.time_ 5 omega -66.00 1.00 1.0000 12.1200 omega____ theta____ kappa____ phi______ frames - -16.1749 -57.0000 -120.0000 67 #__ type_ start__ end____ width___ exp.time_ 6 omega -5.00 82.00 1.0000 12.1200 omega____ theta____ kappa____ phi______ frames - 15.2374 77.0000 90.0000 87 #__ type_ start__ end____ width___ exp.time_ 7 omega -83.00 -55.00 1.0000 12.1200 omega____ theta____ kappa____ phi______ frames - -16.1749 -57.0000 120.0000 28'
_diffrn_measurement_device 'four-circle diffractometer'
_diffrn_measurement_device_type 'SuperNova, Dual, Cu at zero, EosS2'
_diffrn_measurement_method '\w scans'
_diffrn_orient_matrix_UB_11 0.0503623000
_diffrn_orient_matrix_UB_12 0.0635952000
_diffrn_orient_matrix_UB_13 0.0042808000
_diffrn_orient_matrix_UB_21 0.0009977000
_diffrn_orient_matrix_UB_22 -0.0143613000
_diffrn_orient_matrix_UB_23 -0.0411527000
_diffrn_orient_matrix_UB_31 -0.0547509000
_diffrn_orient_matrix_UB_32 0.0219745000
_diffrn_orient_matrix_UB_33 -0.0052295000
_diffrn_radiation_monochromator mirror
_diffrn_radiation_probe x-ray
_diffrn_radiation_type MoK\a
_diffrn_radiation_wavelength 0.71073
_diffrn_reflns_av_R_equivalents 0.0332
_diffrn_reflns_av_unetI/netI 0.0608
_diffrn_reflns_Laue_measured_fraction_full 0.998
_diffrn_reflns_Laue_measured_fraction_max 0.853
_diffrn_reflns_limit_h_max 14
_diffrn_reflns_limit_h_min -12
_diffrn_reflns_limit_k_max 15
_diffrn_reflns_limit_k_min -14
_diffrn_reflns_limit_l_max 23
_diffrn_reflns_limit_l_min -23
_diffrn_reflns_number 16349
_diffrn_reflns_point_group_measured_fraction_full 0.998
_diffrn_reflns_point_group_measured_fraction_max 0.853
_diffrn_reflns_theta_full 25.242
_diffrn_reflns_theta_max 29.166
_diffrn_reflns_theta_min 2.678
_diffrn_source 'SuperNova (Mo) X-ray Source'
_exptl_absorpt_coefficient_mu 0.622
_exptl_absorpt_correction_T_max 1.00000
_exptl_absorpt_correction_T_min 0.62936
_exptl_absorpt_correction_type multi-scan
_exptl_absorpt_process_details
'CrysAlisPro, Agilent Technologies, Version 1.171.37.35 (release 13-08-2014 CrysAlis171 .NET) (compiled Aug 13 2014,18:06:01) Empirical absorption correction using spherical harmonics, implemented in SCALE3 ABSPACK scaling algorithm. Empirical absorption correction using spherical harmonics, implemented in SCALE3 ABSPACK scaling algorithm.'
_exptl_crystal_colour orange
_exptl_crystal_colour_primary orange
_exptl_crystal_density_diffrn 1.553
_exptl_crystal_description irregular
_exptl_crystal_F_000 896
_exptl_crystal_size_max 0.19
_exptl_crystal_size_mid 0.14
_exptl_crystal_size_min 0.11
_refine_diff_density_max 0.570
_refine_diff_density_min -0.682
_refine_diff_density_rms 0.087
_refine_ls_extinction_method none
_refine_ls_goodness_of_fit_ref 1.029
_refine_ls_hydrogen_treatment constr
_refine_ls_matrix_type full
_refine_ls_number_parameters 490
_refine_ls_number_reflns 8671
_refine_ls_number_restraints 0
_refine_ls_restrained_S_all 1.029
_refine_ls_R_factor_all 0.0465
_refine_ls_R_factor_gt 0.0372
_refine_ls_shift/su_max 0.001
_refine_ls_shift/su_mean 0.000
_refine_ls_structure_factor_coef Fsqd
_refine_ls_weighting_details 'w=1/[\s^2^(Fo^2^)+(0.0194P)^2^+0.8588P] where P=(Fo^2^+2Fc^2^)/3'
_refine_ls_weighting_scheme calc
_refine_ls_wR_factor_gt 0.0698
_refine_ls_wR_factor_ref 0.0740
_reflns_Friedel_coverage 0.000
_reflns_number_gt 7395
_reflns_number_total 8671
_reflns_threshold_expression 'I > 2\s(I)'
_cod_data_source_file d0nj04958a2.cif
_cod_data_source_block rusph
_cod_depositor_comments 'Adding full bibliography for 7060099--7060101.cif.'
_cod_database_code 7060099
_shelx_shelxl_version_number 2018/3
_shelx_space_group_comment
;
The symmetry employed for this shelxl refinement is uniquely defined
by the following loop, which should always be used as a source of
symmetry information in preference to the above space-group names.
They are only intended as comments.
;
_shelx_estimated_absorpt_t_max 0.935
_shelx_estimated_absorpt_t_min 0.891
_reflns_odcompleteness_completeness 99.86
_reflns_odcompleteness_iscentric 1
_reflns_odcompleteness_theta 26.32
_olex2_refinement_description
;
1. Fixed Uiso
 At 1.2 times of:
  All C(H) groups
 At 1.5 times of:
  All C(H,H,H) groups
2.a Ternary CH refined with riding coordinates:
 C40(H40)
2.b Aromatic/amide H refined with riding coordinates:
 C2(H2), C4(H4), C5(H5), C6(H6), C7(H7), C10(H10), C11(H11), C12(H12),
 C13(H13), C16(H16), C17(H17), C18(H18), C19(H19), C20(H20), C22(H22), C23(H23),
  C24(H24), C25(H25), C26(H26), C28(H28), C29(H29), C30(H30), C31(H31),
 C32(H32), C35(H35), C36(H36), C38(H38), C39(H39)
2.c Idealised Me refined as rotating group:
 C33(H33A,H33B,H33C), C41(H41A,H41B,H41C), C42(H42A,H42B,H42C)
;
_olex2_submission_special_instructions 'No special instructions were received'

loop_
_space_group_symop_operation_xyz
'x, y, z'
'-x, -y, -z'

loop_
_atom_site_label
_atom_site_type_symbol
_atom_site_fract_x
_atom_site_fract_y
_atom_site_fract_z
_atom_site_U_iso_or_equiv
_atom_site_adp_type
_atom_site_occupancy
_atom_site_site_symmetry_order
_atom_site_calc_flag
_atom_site_refinement_flags_posn
_atom_site_refinement_flags_adp
_atom_site_refinement_flags_occupancy
_atom_site_disorder_assembly
_atom_site_disorder_group
Ru1 Ru 0.35712(2) 0.24145(2) 0.82210(2) 0.00990(6) Uani 1 1 d . . . . .
S1 S 0.12807(6) 0.09183(6) 0.76320(3) 0.01391(13) Uani 1 1 d . . . . .
P1 P 0.42514(6) 0.38386(6) 0.69098(3) 0.01031(12) Uani 1 1 d . . . . .
N1 N 0.30817(19) 0.34990(19) 0.74959(10) 0.0112(4) Uani 1 1 d . . . . .
N2 N 0.44188(19) 0.17796(18) 0.72443(10) 0.0111(4) Uani 1 1 d . . . . .
C1 C 0.4686(2) 0.2466(2) 0.66734(13) 0.0115(5) Uani 1 1 d . . . . .
C2 C 0.5222(2) 0.1901(2) 0.60643(13) 0.0128(5) Uani 1 1 d . . . . .
H2 H 0.548089 0.219182 0.562206 0.015 Uiso 1 1 calc R . . . .
C3 C 0.5298(2) 0.0790(2) 0.62491(13) 0.0119(5) Uani 1 1 d . . . . .
C4 C 0.5791(2) -0.0163(2) 0.58901(14) 0.0153(5) Uani 1 1 d . . . . .
H4 H 0.612249 -0.015442 0.541101 0.018 Uiso 1 1 calc R . . . .
C5 C 0.5774(2) -0.1102(2) 0.62574(14) 0.0182(5) Uani 1 1 d . . . . .
H5 H 0.609632 -0.173336 0.602314 0.022 Uiso 1 1 calc R . . . .
C6 C 0.5275(3) -0.1127(2) 0.69845(14) 0.0187(5) Uani 1 1 d . . . . .
H6 H 0.528304 -0.177231 0.722171 0.022 Uiso 1 1 calc R . . . .
C7 C 0.4780(2) -0.0226(2) 0.73500(13) 0.0164(5) Uani 1 1 d . . . . .
H7 H 0.443944 -0.025939 0.782529 0.020 Uiso 1 1 calc R . . . .
C8 C 0.4800(2) 0.0749(2) 0.69871(13) 0.0120(5) Uani 1 1 d . . . . .
C9 C 0.1647(2) 0.3196(2) 0.72608(12) 0.0124(5) Uani 1 1 d . . . . .
C10 C 0.1180(2) 0.4083(2) 0.70421(13) 0.0170(5) Uani 1 1 d . . . . .
H10 H 0.182190 0.488773 0.702141 0.020 Uiso 1 1 calc R . . . .
C11 C -0.0250(3) 0.3764(3) 0.68545(15) 0.0237(6) Uani 1 1 d . . . . .
H11 H -0.055716 0.435486 0.670018 0.028 Uiso 1 1 calc R . . . .
C12 C -0.1224(3) 0.2578(3) 0.68945(16) 0.0274(6) Uani 1 1 d . . . . .
H12 H -0.217763 0.237898 0.676981 0.033 Uiso 1 1 calc R . . . .
C13 C -0.0778(2) 0.1689(3) 0.71200(14) 0.0212(6) Uani 1 1 d . . . . .
H13 H -0.142722 0.089652 0.715519 0.025 Uiso 1 1 calc R . . . .
C14 C 0.0656(2) 0.1997(2) 0.72937(13) 0.0149(5) Uani 1 1 d . . . . .
C15 C 0.1277(2) -0.0210(2) 0.67431(13) 0.0146(5) Uani 1 1 d . . . . .
C16 C 0.1388(3) -0.1345(2) 0.68262(15) 0.0202(6) Uani 1 1 d . . . . .
H16 H 0.142627 -0.150654 0.731873 0.024 Uiso 1 1 calc R . . . .
C17 C 0.1441(3) -0.2235(3) 0.61646(15) 0.0245(6) Uani 1 1 d . . . . .
H17 H 0.152748 -0.299398 0.621506 0.029 Uiso 1 1 calc R . . . .
C18 C 0.1365(3) -0.2003(3) 0.54323(15) 0.0253(6) Uani 1 1 d . . . . .
H18 H 0.140677 -0.260212 0.499210 0.030 Uiso 1 1 calc R . . . .
C19 C 0.1228(2) -0.0877(3) 0.53516(14) 0.0213(6) Uani 1 1 d . . . . .
H19 H 0.116860 -0.072907 0.485616 0.026 Uiso 1 1 calc R . . . .
C20 C 0.1179(2) 0.0025(2) 0.60018(14) 0.0172(5) Uani 1 1 d . . . . .
H20 H 0.108174 0.077783 0.594790 0.021 Uiso 1 1 calc R . . . .
C21 C 0.3660(2) 0.4129(2) 0.60187(13) 0.0120(5) Uani 1 1 d . . . . .
C22 C 0.2880(2) 0.3084(2) 0.53842(13) 0.0148(5) Uani 1 1 d . . . . .
H22 H 0.273484 0.224337 0.540603 0.018 Uiso 1 1 calc R . . . .
C23 C 0.2315(3) 0.3294(3) 0.47170(14) 0.0200(6) Uani 1 1 d . . . . .
H23 H 0.179336 0.259607 0.429367 0.024 Uiso 1 1 calc R . . . .
C24 C 0.2535(3) 0.4546(3) 0.46875(15) 0.0239(6) Uani 1 1 d . . . . .
H24 H 0.214437 0.468507 0.424617 0.029 Uiso 1 1 calc R . . . .
C25 C 0.3332(3) 0.5595(3) 0.53086(15) 0.0230(6) Uani 1 1 d . . . . .
H25 H 0.348762 0.643518 0.528109 0.028 Uiso 1 1 calc R . . . .
C26 C 0.3899(2) 0.5385(2) 0.59740(14) 0.0182(5) Uani 1 1 d . . . . .
H26 H 0.444045 0.608667 0.639044 0.022 Uiso 1 1 calc R . . . .
C27 C 0.5753(2) 0.5245(2) 0.74352(13) 0.0122(5) Uani 1 1 d . . . . .
C28 C 0.5568(2) 0.6293(2) 0.79189(13) 0.0156(5) Uani 1 1 d . . . . .
H28 H 0.466842 0.626330 0.797131 0.019 Uiso 1 1 calc R . . . .
C29 C 0.6731(3) 0.7385(2) 0.83235(14) 0.0224(6) Uani 1 1 d . . . . .
H29 H 0.660868 0.808529 0.864750 0.027 Uiso 1 1 calc R . . . .
C30 C 0.8075(3) 0.7430(3) 0.82435(14) 0.0246(6) Uani 1 1 d . . . . .
H30 H 0.885092 0.816801 0.850573 0.030 Uiso 1 1 calc R . . . .
C31 C 0.8262(3) 0.6380(3) 0.77746(15) 0.0237(6) Uani 1 1 d . . . . .
H31 H 0.916331 0.640581 0.773293 0.028 Uiso 1 1 calc R . . . .
C32 C 0.7105(2) 0.5285(2) 0.73656(13) 0.0166(5) Uani 1 1 d . . . . .
H32 H 0.723148 0.458222 0.704734 0.020 Uiso 1 1 calc R . . . .
C33 C 0.7007(2) 0.3033(3) 0.87628(14) 0.0213(6) Uani 1 1 d . . . . .
H33A H 0.687664 0.222282 0.840305 0.032 Uiso 1 1 calc GR . . . .
H33B H 0.764157 0.317802 0.922300 0.032 Uiso 1 1 calc GR . . . .
H33C H 0.739020 0.372442 0.851447 0.032 Uiso 1 1 calc GR . . . .
C34 C 0.5618(2) 0.2993(2) 0.89948(13) 0.0158(5) Uani 1 1 d . . . . .
C35 C 0.5246(2) 0.4064(2) 0.90514(12) 0.0141(5) Uani 1 1 d . . . . .
H35 H 0.588120 0.481960 0.896196 0.017 Uiso 1 1 calc R . . . .
C36 C 0.3910(2) 0.4016(2) 0.92436(12) 0.0133(5) Uani 1 1 d . . . . .
H36 H 0.367953 0.473086 0.925637 0.016 Uiso 1 1 calc R . . . .
C37 C 0.2930(2) 0.2913(2) 0.94145(12) 0.0136(5) Uani 1 1 d . . . . .
C38 C 0.3310(2) 0.1812(2) 0.93267(12) 0.0145(5) Uani 1 1 d . . . . .
H38 H 0.266921 0.104759 0.940381 0.017 Uiso 1 1 calc R . . . .
C39 C 0.4620(2) 0.1851(2) 0.91276(13) 0.0149(5) Uani 1 1 d . . . . .
H39 H 0.483396 0.112115 0.908261 0.018 Uiso 1 1 calc R . . . .
C40 C 0.1577(2) 0.2912(2) 0.97161(14) 0.0180(5) Uani 1 1 d . . . . .
H40 H 0.183314 0.330420 1.028410 0.022 Uiso 1 1 calc R . . . .
C41 C 0.0963(3) 0.3759(3) 0.93944(16) 0.0270(6) Uani 1 1 d . . . . .
H41A H 0.166111 0.462460 0.949843 0.040 Uiso 1 1 calc GR . . . .
H41B H 0.016818 0.377833 0.964508 0.040 Uiso 1 1 calc GR . . . .
H41C H 0.067375 0.340804 0.883739 0.040 Uiso 1 1 calc GR . . . .
C42 C 0.0455(3) 0.1560(3) 0.96198(17) 0.0313(7) Uani 1 1 d . . . . .
H42A H 0.016769 0.112389 0.907076 0.047 Uiso 1 1 calc GR . . . .
H42B H -0.033872 0.163273 0.985191 0.047 Uiso 1 1 calc GR . . . .
H42C H 0.083027 0.107241 0.987631 0.047 Uiso 1 1 calc GR . . . .
P2 P 0.26568(7) 0.77152(7) 0.89496(4) 0.01930(15) Uani 1 1 d . . . . .
F1 F 0.20202(18) 0.87138(15) 0.87418(9) 0.0334(4) Uani 1 1 d . . . . .
F2 F 0.27958(17) 0.83688(17) 0.98634(9) 0.0357(4) Uani 1 1 d . . . . .
F3 F 0.11119(16) 0.67242(17) 0.89625(10) 0.0400(4) Uani 1 1 d . . . . .
F4 F 0.32964(16) 0.67211(16) 0.91512(9) 0.0317(4) Uani 1 1 d . . . . .
F5 F 0.25356(19) 0.70816(16) 0.80270(9) 0.0380(4) Uani 1 1 d . . . . .
F6 F 0.42132(17) 0.87119(16) 0.89416(10) 0.0359(4) Uani 1 1 d . . . . .

loop_
_atom_site_aniso_label
_atom_site_aniso_U_11
_atom_site_aniso_U_22
_atom_site_aniso_U_33
_atom_site_aniso_U_23
_atom_site_aniso_U_13
_atom_site_aniso_U_12
Ru1 0.01088(10) 0.00979(10) 0.00803(10) 0.00157(7) 0.00106(7) 0.00338(8)
S1 0.0135(3) 0.0124(3) 0.0117(3) 0.0015(2) 0.0012(2) 0.0013(2)
P1 0.0104(3) 0.0104(3) 0.0102(3) 0.0033(2) 0.0010(2) 0.0038(2)
N1 0.0104(9) 0.0122(10) 0.0121(10) 0.0029(8) 0.0007(7) 0.0058(8)
N2 0.0137(10) 0.0093(10) 0.0101(10) 0.0028(8) 0.0012(7) 0.0043(8)
C1 0.0112(11) 0.0083(12) 0.0139(12) 0.0031(9) 0.0007(9) 0.0027(9)
C2 0.0133(11) 0.0129(12) 0.0107(11) 0.0023(9) 0.0033(9) 0.0036(10)
C3 0.0097(11) 0.0116(12) 0.0114(11) 0.0015(9) -0.0010(8) 0.0020(10)
C4 0.0136(12) 0.0145(13) 0.0154(12) 0.0005(10) 0.0023(9) 0.0048(10)
C5 0.0202(13) 0.0139(13) 0.0187(13) -0.0021(10) 0.0008(10) 0.0087(11)
C6 0.0279(14) 0.0126(13) 0.0192(13) 0.0057(10) -0.0006(10) 0.0116(11)
C7 0.0208(13) 0.0171(13) 0.0110(12) 0.0042(10) 0.0002(9) 0.0068(11)
C8 0.0121(11) 0.0106(12) 0.0105(11) -0.0001(9) -0.0007(8) 0.0033(10)
C9 0.0124(11) 0.0165(13) 0.0077(11) 0.0000(9) 0.0017(8) 0.0069(10)
C10 0.0146(12) 0.0180(14) 0.0168(13) 0.0012(10) 0.0018(9) 0.0067(11)
C11 0.0230(14) 0.0294(16) 0.0236(14) 0.0033(12) 0.0011(11) 0.0182(13)
C12 0.0112(13) 0.0357(18) 0.0308(16) -0.0008(13) -0.0032(10) 0.0101(13)
C13 0.0125(12) 0.0198(14) 0.0243(14) 0.0012(11) 0.0005(10) 0.0013(11)
C14 0.0138(12) 0.0163(13) 0.0122(12) 0.0000(9) 0.0011(9) 0.0054(10)
C15 0.0122(11) 0.0133(13) 0.0131(12) -0.0006(9) -0.0003(9) 0.0019(10)
C16 0.0197(13) 0.0175(14) 0.0189(13) 0.0042(10) -0.0023(10) 0.0033(11)
C17 0.0243(14) 0.0164(14) 0.0291(15) 0.0001(11) -0.0041(11) 0.0080(12)
C18 0.0210(14) 0.0259(16) 0.0220(14) -0.0077(11) -0.0021(11) 0.0101(12)
C19 0.0175(13) 0.0293(16) 0.0142(13) 0.0027(11) 0.0011(10) 0.0076(12)
C20 0.0144(12) 0.0169(14) 0.0192(13) 0.0057(10) 0.0016(9) 0.0043(11)
C21 0.0139(11) 0.0138(13) 0.0113(12) 0.0050(9) 0.0041(9) 0.0074(10)
C22 0.0147(12) 0.0160(13) 0.0151(12) 0.0045(10) 0.0028(9) 0.0071(10)
C23 0.0206(13) 0.0285(16) 0.0102(12) 0.0020(10) -0.0002(9) 0.0108(12)
C24 0.0240(14) 0.0394(18) 0.0163(13) 0.0148(12) 0.0036(10) 0.0169(13)
C25 0.0282(15) 0.0221(15) 0.0251(15) 0.0137(11) 0.0047(11) 0.0124(13)
C26 0.0195(13) 0.0186(14) 0.0167(13) 0.0053(10) 0.0013(10) 0.0075(11)
C27 0.0144(12) 0.0121(12) 0.0097(11) 0.0057(9) 0.0009(9) 0.0033(10)
C28 0.0177(12) 0.0163(13) 0.0145(12) 0.0069(10) 0.0005(9) 0.0071(11)
C29 0.0327(15) 0.0125(14) 0.0170(13) 0.0007(10) -0.0018(11) 0.0058(12)
C30 0.0218(14) 0.0192(15) 0.0201(14) 0.0041(11) -0.0048(10) -0.0046(12)
C31 0.0144(13) 0.0288(16) 0.0225(14) 0.0070(12) 0.0010(10) 0.0023(12)
C32 0.0161(12) 0.0177(14) 0.0140(12) 0.0027(10) 0.0030(9) 0.0049(11)
C33 0.0164(13) 0.0320(16) 0.0169(13) 0.0067(11) 0.0012(10) 0.0110(12)
C34 0.0155(12) 0.0223(14) 0.0083(11) 0.0026(10) -0.0032(9) 0.0072(11)
C35 0.0146(12) 0.0147(13) 0.0071(11) 0.0011(9) -0.0011(9) 0.0002(10)
C36 0.0203(12) 0.0111(12) 0.0074(11) -0.0010(9) 0.0001(9) 0.0070(10)
C37 0.0177(12) 0.0149(13) 0.0061(11) 0.0014(9) 0.0015(9) 0.0049(10)
C38 0.0201(13) 0.0137(13) 0.0080(11) 0.0041(9) 0.0010(9) 0.0039(11)
C39 0.0202(13) 0.0174(13) 0.0087(11) 0.0021(9) -0.0018(9) 0.0106(11)
C40 0.0189(13) 0.0209(14) 0.0128(12) 0.0019(10) 0.0063(9) 0.0071(11)
C41 0.0220(14) 0.0375(18) 0.0298(16) 0.0116(13) 0.0119(11) 0.0183(14)
C42 0.0255(15) 0.0259(16) 0.0357(17) 0.0029(13) 0.0162(13) 0.0036(13)
P2 0.0265(4) 0.0173(4) 0.0179(3) 0.0073(3) 0.0041(3) 0.0110(3)
F1 0.0563(11) 0.0268(9) 0.0253(9) 0.0054(7) -0.0032(7) 0.0274(9)
F2 0.0441(10) 0.0542(12) 0.0179(8) 0.0086(8) 0.0056(7) 0.0296(9)
F3 0.0227(9) 0.0352(11) 0.0604(12) 0.0196(9) 0.0038(8) 0.0056(8)
F4 0.0349(9) 0.0296(10) 0.0453(10) 0.0223(8) 0.0132(8) 0.0208(8)
F5 0.0658(12) 0.0302(10) 0.0194(9) -0.0014(7) 0.0045(8) 0.0249(9)
F6 0.0339(9) 0.0284(10) 0.0424(10) 0.0167(8) 0.0119(8) 0.0034(8)

loop_
_atom_type_symbol
_atom_type_description
_atom_type_scat_dispersion_real
_atom_type_scat_dispersion_imag
_atom_type_scat_source
C C 0.0033 0.0016 'International Tables Vol C Tables 4.2.6.8 and 6.1.1.4'
H H 0.0000 0.0000 'International Tables Vol C Tables 4.2.6.8 and 6.1.1.4'
F F 0.0171 0.0103 'International Tables Vol C Tables 4.2.6.8 and 6.1.1.4'
N N 0.0061 0.0033 'International Tables Vol C Tables 4.2.6.8 and 6.1.1.4'
P P 0.1023 0.0942 'International Tables Vol C Tables 4.2.6.8 and 6.1.1.4'
Ru Ru -1.2594 0.8363 'International Tables Vol C Tables 4.2.6.8 and 6.1.1.4'
S S 0.1246 0.1234 'International Tables Vol C Tables 4.2.6.8 and 6.1.1.4'

loop_
_geom_angle_atom_site_label_1
_geom_angle_atom_site_label_2
_geom_angle_atom_site_label_3
_geom_angle
_geom_angle_site_symmetry_1
_geom_angle_site_symmetry_3
_geom_angle_publ_flag
N1 Ru1 S1 81.27(5) . . ?
N1 Ru1 C34 126.40(8) . . ?
N1 Ru1 C35 96.69(8) . . ?
N1 Ru1 C36 89.03(8) . . ?
N1 Ru1 C37 110.02(8) . . ?
N1 Ru1 C38 146.53(8) . . ?
N1 Ru1 C39 162.70(8) . . ?
N2 Ru1 S1 91.39(5) . . ?
N2 Ru1 N1 82.21(7) . . ?
N2 Ru1 C34 90.20(8) . . ?
N2 Ru1 C35 108.74(8) . . ?
N2 Ru1 C36 144.45(8) . . ?
N2 Ru1 C37 167.33(8) . . ?
N2 Ru1 C38 130.88(8) . . ?
N2 Ru1 C39 99.92(8) . . ?
C34 Ru1 S1 152.20(7) . . ?
C34 Ru1 C37 79.91(8) . . ?
C35 Ru1 S1 159.38(6) . . ?
C35 Ru1 C34 36.71(9) . . ?
C35 Ru1 C37 67.54(8) . . ?
C35 Ru1 C38 78.72(9) . . ?
C35 Ru1 C39 66.27(9) . . ?
C36 Ru1 S1 121.33(6) . . ?
C36 Ru1 C34 67.65(9) . . ?
C36 Ru1 C35 38.07(8) . . ?
C36 Ru1 C37 37.02(8) . . ?
C36 Ru1 C38 66.81(9) . . ?
C36 Ru1 C39 79.27(9) . . ?
C37 Ru1 S1 93.72(6) . . ?
C38 Ru1 S1 91.64(6) . . ?
C38 Ru1 C34 66.85(8) . . ?
C38 Ru1 C37 37.44(8) . . ?
C38 Ru1 C39 37.03(8) . . ?
C39 Ru1 S1 115.68(7) . . ?
C39 Ru1 C34 36.98(9) . . ?
C39 Ru1 C37 67.42(8) . . ?
C14 S1 Ru1 98.79(8) . . ?
C14 S1 C15 103.77(11) . . ?
C15 S1 Ru1 112.61(8) . . ?
N1 P1 C1 104.56(10) . . ?
N1 P1 C21 114.88(10) . . ?
N1 P1 C27 108.64(10) . . ?
C1 P1 C21 109.33(11) . . ?
C1 P1 C27 110.53(11) . . ?
C27 P1 C21 108.84(11) . . ?
P1 N1 Ru1 109.62(9) . . ?
C9 N1 Ru1 117.01(15) . . ?
C9 N1 P1 122.62(15) . . ?
C1 N2 Ru1 119.73(15) . . ?
C8 N2 Ru1 134.53(15) . . ?
C8 N2 C1 105.73(18) . . ?
N2 C1 P1 111.95(16) . . ?
C2 C1 P1 136.00(18) . . ?
C2 C1 N2 112.0(2) . . ?
C1 C2 C3 105.9(2) . . ?
C2 C3 C8 106.7(2) . . ?
C4 C3 C2 134.3(2) . . ?
C4 C3 C8 118.9(2) . . ?
C5 C4 C3 119.1(2) . . ?
C4 C5 C6 121.1(2) . . ?
C7 C6 C5 121.7(2) . . ?
C6 C7 C8 118.1(2) . . ?
N2 C8 C3 109.6(2) . . ?
N2 C8 C7 129.3(2) . . ?
C7 C8 C3 121.1(2) . . ?
C10 C9 N1 122.0(2) . . ?
C10 C9 C14 118.8(2) . . ?
C14 C9 N1 119.1(2) . . ?
C9 C10 C11 119.9(2) . . ?
C12 C11 C10 120.9(3) . . ?
C13 C12 C11 120.0(2) . . ?
C12 C13 C14 119.2(2) . . ?
C9 C14 S1 117.80(17) . . ?
C13 C14 S1 120.9(2) . . ?
C13 C14 C9 121.2(2) . . ?
C16 C15 S1 116.34(18) . . ?
C16 C15 C20 120.8(2) . . ?
C20 C15 S1 122.8(2) . . ?
C15 C16 C17 119.1(2) . . ?
C18 C17 C16 120.5(3) . . ?
C17 C18 C19 120.1(2) . . ?
C20 C19 C18 120.4(2) . . ?
C19 C20 C15 119.0(2) . . ?
C22 C21 P1 119.74(18) . . ?
C26 C21 P1 120.59(18) . . ?
C26 C21 C22 119.5(2) . . ?
C21 C22 C23 120.2(2) . . ?
C24 C23 C22 119.7(2) . . ?
C23 C24 C25 120.7(2) . . ?
C24 C25 C26 119.6(3) . . ?
C21 C26 C25 120.3(2) . . ?
C28 C27 P1 119.86(17) . . ?
C28 C27 C32 120.0(2) . . ?
C32 C27 P1 120.17(19) . . ?
C29 C28 C27 119.9(2) . . ?
C30 C29 C28 120.0(2) . . ?
C31 C30 C29 120.2(2) . . ?
C30 C31 C32 120.1(2) . . ?
C31 C32 C27 119.7(2) . . ?
C33 C34 Ru1 128.93(16) . . ?
C35 C34 Ru1 69.65(13) . . ?
C35 C34 C33 121.0(2) . . ?
C35 C34 C39 118.0(2) . . ?
C39 C34 Ru1 70.56(13) . . ?
C39 C34 C33 121.0(2) . . ?
C34 C35 Ru1 73.64(14) . . ?
C34 C35 C36 121.2(2) . . ?
C36 C35 Ru1 70.18(13) . . ?
C35 C36 Ru1 71.74(13) . . ?
C37 C36 Ru1 74.56(13) . . ?
C37 C36 C35 121.6(2) . . ?
C36 C37 Ru1 68.41(12) . . ?
C36 C37 C38 116.2(2) . . ?
C36 C37 C40 121.9(2) . . ?
C38 C37 Ru1 69.46(12) . . ?
C38 C37 C40 121.8(2) . . ?
C40 C37 Ru1 135.44(16) . . ?
C37 C38 Ru1 73.09(12) . . ?
C39 C38 Ru1 72.08(13) . . ?
C39 C38 C37 122.1(2) . . ?
C34 C39 Ru1 72.46(13) . . ?
C38 C39 Ru1 70.89(13) . . ?
C38 C39 C34 120.6(2) . . ?
C37 C40 C41 114.0(2) . . ?
C37 C40 C42 114.1(2) . . ?
C42 C40 C41 110.6(2) . . ?
F2 P2 F1 89.94(9) . . ?
F2 P2 F4 90.39(9) . . ?
F2 P2 F5 178.96(11) . . ?
F2 P2 F6 89.60(9) . . ?
F3 P2 F1 89.75(9) . . ?
F3 P2 F2 90.13(9) . . ?
F3 P2 F4 90.49(9) . . ?
F3 P2 F5 90.78(10) . . ?
F3 P2 F6 179.68(10) . . ?
F4 P2 F1 179.60(9) . . ?
F4 P2 F5 90.13(9) . . ?
F5 P2 F1 89.54(9) . . ?
F6 P2 F1 90.43(9) . . ?
F6 P2 F4 89.34(9) . . ?
F6 P2 F5 89.50(9) . . ?

loop_
_geom_bond_atom_site_label_1
_geom_bond_atom_site_label_2
_geom_bond_distance
_geom_bond_site_symmetry_2
_geom_bond_publ_flag
Ru1 S1 2.3705(6) . ?
Ru1 N1 2.1319(18) . ?
Ru1 N2 2.0834(18) . ?
Ru1 C34 2.249(2) . ?
Ru1 C35 2.197(2) . ?
Ru1 C36 2.177(2) . ?
Ru1 C37 2.256(2) . ?
Ru1 C38 2.208(2) . ?
Ru1 C39 2.224(2) . ?
S1 C14 1.783(3) . ?
S1 C15 1.796(2) . ?
P1 N1 1.6299(19) . ?
P1 C1 1.761(2) . ?
P1 C21 1.800(2) . ?
P1 C27 1.796(2) . ?
N1 C9 1.412(3) . ?
N2 C1 1.391(3) . ?
N2 C8 1.372(3) . ?
C1 C2 1.378(3) . ?
C2 C3 1.412(3) . ?
C3 C4 1.411(3) . ?
C3 C8 1.430(3) . ?
C4 C5 1.371(3) . ?
C5 C6 1.410(3) . ?
C6 C7 1.369(3) . ?
C7 C8 1.401(3) . ?
C9 C10 1.391(3) . ?
C9 C14 1.400(3) . ?
C10 C11 1.391(3) . ?
C11 C12 1.386(4) . ?
C12 C13 1.385(4) . ?
C13 C14 1.395(3) . ?
C15 C16 1.386(3) . ?
C15 C20 1.399(3) . ?
C16 C17 1.388(4) . ?
C17 C18 1.380(4) . ?
C18 C19 1.387(4) . ?
C19 C20 1.380(3) . ?
C21 C22 1.393(3) . ?
C21 C26 1.391(3) . ?
C22 C23 1.394(3) . ?
C23 C24 1.383(4) . ?
C24 C25 1.386(4) . ?
C25 C26 1.392(3) . ?
C27 C28 1.393(3) . ?
C27 C32 1.397(3) . ?
C28 C29 1.391(3) . ?
C29 C30 1.390(4) . ?
C30 C31 1.385(4) . ?
C31 C32 1.392(3) . ?
C33 C34 1.505(3) . ?
C34 C35 1.401(3) . ?
C34 C39 1.419(3) . ?
C35 C36 1.427(3) . ?
C36 C37 1.410(3) . ?
C37 C38 1.434(3) . ?
C37 C40 1.525(3) . ?
C38 C39 1.408(3) . ?
C40 C41 1.528(4) . ?
C40 C42 1.526(4) . ?
P2 F1 1.6113(16) . ?
P2 F2 1.5936(16) . ?
P2 F3 1.5934(17) . ?
P2 F4 1.6047(16) . ?
P2 F5 1.6055(16) . ?
P2 F6 1.6026(17) . ?
